data_4306419
loop_
_publ_author_name
'Mariappan Kadarkaraisamy'
'Gerald Caple'
'Andrea R. Gorden'
'Marie A. Squire'
'Andrew G. Sykes'

_publ_section_title
;
Large Amplitude, Proton- and Cation-Activated Latch-Type Mechanical
Switches: O-Protonated Amides Stabilized by Intramolecular, Low-Barrier
Hydrogen Bonds within Macrocycles
;
_journal_name_full 'Inorganic Chemistry'
_journal_page_first 11644
_journal_page_last 11655
_journal_paper_doi 10.1021/ic801238a
_journal_volume 47
_journal_year 2008
_chemical_formula_moiety 'C28 H33 Cl N2 O11'
_chemical_formula_sum 'C28 H33 Cl N2 O11'
_chemical_formula_weight 609.01
_chemical_name_common '[AQHNH(CH2CH2CH2CH2CN)COH]ClO4-(11)'
_chemical_name_systematic
;
 ?
;
_space_group_IT_number 2
_symmetry_cell_setting triclinic
_symmetry_space_group_name_Hall '-P 1'
_symmetry_space_group_name_H-M 'P -1'
_atom_sites_solution_hydrogens geom
_atom_sites_solution_primary direct
_atom_sites_solution_secondary difmap
_audit_creation_method SHELXL-97
_cell_angle_alpha 67.7610(10)
_cell_angle_beta 86.3970(10)
_cell_angle_gamma 66.5480(10)
_cell_formula_units_Z 2
_cell_length_a 9.8343(6)
_cell_length_b 12.3192(8)
_cell_length_c 13.0975(8)
_cell_measurement_reflns_used 9928
_cell_measurement_temperature 100(2)
_cell_measurement_theta_max 25.05
_cell_measurement_theta_min 1.0
_cell_volume 1340.19(15)
_computing_cell_refinement 'Bruker SAINT (Bruker, 2006)'
_computing_data_collection 'Bruker APEXII (Bruker, 2006)'
_computing_data_reduction 'Bruker SAINT (Bruker, 2006)'
_computing_molecular_graphics 'Ortep-3(Farrugia, 1997)'
_computing_publication_material 'WinGX(Farrugia, 1999)'
_computing_structure_refinement 'SHELXL-97 (Sheldrick, 1997a)'
_computing_structure_solution SIR92
_diffrn_ambient_temperature 100(2)
_diffrn_measured_fraction_theta_full 0.999
_diffrn_measured_fraction_theta_max 0.999
_diffrn_measurement_device_type 'CCD area detector'
_diffrn_measurement_method 'phi and omega scans'
_diffrn_radiation_monochromator graphite
_diffrn_radiation_source 'fine-focus sealed tube'
_diffrn_radiation_type MoK\a
_diffrn_radiation_wavelength 0.71073
_diffrn_reflns_av_R_equivalents 0.0221
_diffrn_reflns_av_sigmaI/netI 0.0208
_diffrn_reflns_limit_h_max 11
_diffrn_reflns_limit_h_min -11
_diffrn_reflns_limit_k_max 14
_diffrn_reflns_limit_k_min -14
_diffrn_reflns_limit_l_max 15
_diffrn_reflns_limit_l_min -15
_diffrn_reflns_number 13205
_diffrn_reflns_theta_full 25.05
_diffrn_reflns_theta_max 25.05
_diffrn_reflns_theta_min 1.69
_diffrn_standards_decay_% 0
_diffrn_standards_interval_count 0
_diffrn_standards_interval_time 0
_diffrn_standards_number 0
_exptl_absorpt_coefficient_mu 0.212
_exptl_absorpt_correction_T_max 0.9490
_exptl_absorpt_correction_T_min 0.8575
_exptl_absorpt_correction_type multi-scan
_exptl_absorpt_process_details 'SADABS (Bruker, 2006)'
_exptl_crystal_colour colorless
_exptl_crystal_density_diffrn 1.509
_exptl_crystal_density_method 'not measured'
_exptl_crystal_description block
_exptl_crystal_F_000 640
_exptl_crystal_size_max 0.75
_exptl_crystal_size_mid 0.55
_exptl_crystal_size_min 0.25
_refine_diff_density_max 0.323
_refine_diff_density_min -0.568
_refine_diff_density_rms 0.077
_refine_ls_extinction_method none
_refine_ls_goodness_of_fit_ref 1.053
_refine_ls_hydrogen_treatment mixed
_refine_ls_matrix_type full
_refine_ls_number_parameters 387
_refine_ls_number_reflns 4742
_refine_ls_number_restraints 0
_refine_ls_restrained_S_all 1.053
_refine_ls_R_factor_all 0.0341
_refine_ls_R_factor_gt 0.0326
_refine_ls_shift/su_max 0.003
_refine_ls_shift/su_mean 0.000
_refine_ls_structure_factor_coef Fsqd
_refine_ls_weighting_details 'calc w=1/[\s^2^(Fo^2^)+(0.0433P)^2^+0.7605P] where P=(Fo^2^+2Fc^2^)/3'
_refine_ls_weighting_scheme calc
_refine_ls_wR_factor_gt 0.0848
_refine_ls_wR_factor_ref 0.0862
_reflns_number_gt 4495
_reflns_number_total 4742
_reflns_threshold_expression >2sigma(I)
_cod_data_source_file ic801238a_si_003_10.cif
_cod_data_source_block 07043
_cod_depositor_comments
;
The following automatic conversions were performed:
'_symmetry_cell_setting' value 'Triclinic' changed to 'triclinic'
according to '/home/saulius/struct/CIF-dictionaries/cif_core.dic'
dictionary named 'cif_core.dic' version 2.4.1 from 2010-06-29.

Automatic conversion script
Id: cif_fix_enum 1527 2010-12-29 10:47:43Z saulius 
;
_cod_original_cell_volume 1340.19(14)
_cod_database_code 4306419

loop_
_symmetry_equiv_pos_as_xyz
'x, y, z'
'-x, -y, -z'

loop_
_atom_site_label
_atom_site_type_symbol
_atom_site_fract_x
_atom_site_fract_y
_atom_site_fract_z
_atom_site_U_iso_or_equiv
_atom_site_adp_type
_atom_site_occupancy
_atom_site_symmetry_multiplicity
_atom_site_calc_flag
_atom_site_refinement_flags
_atom_site_disorder_assembly
_atom_site_disorder_group
C29 C -0.39416(17) 0.31951(14) 0.59181(12) 0.0209(3) Uani 1 1 d . . .
C28 C -0.28857(17) 0.36271(15) 0.52188(13) 0.0223(3) Uani 1 1 d . . .
H28A H -0.1855 0.3044 0.5564 0.027 Uiso 1 1 calc R . .
H28B H -0.3062 0.4498 0.5162 0.027 Uiso 1 1 calc R . .
N2 N -0.48258(17) 0.29076(14) 0.64197(12) 0.0318(3) Uani 1 1 d . . .
H98 H -0.245(2) 0.3393(17) 0.1889(14) 0.020(4) Uiso 1 1 d . . .
H99 H 0.127(3) 0.274(2) 0.2880(19) 0.043(6) Uiso 1 1 d . . .
Cl1 Cl 0.82769(4) 0.96032(3) 0.27340(3) 0.01866(10) Uani 1 1 d . . .
O11 O 0.96768(12) 0.85049(11) 0.31114(10) 0.0304(3) Uani 1 1 d . . .
O10 O 0.85199(13) 1.07464(11) 0.21443(10) 0.0323(3) Uani 1 1 d . . .
O9 O 0.75023(17) 0.97279(14) 0.36673(13) 0.0571(4) Uani 1 1 d . . .
O8 O 0.74107(17) 0.94361(13) 0.20139(15) 0.0579(5) Uani 1 1 d . . .
O7 O 0.06189(11) 0.31298(9) 0.23099(8) 0.0145(2) Uani 1 1 d . . .
O2 O 0.05192(10) 0.21329(9) 0.06836(8) 0.0158(2) Uani 1 1 d . . .
O5 O 0.02388(11) 0.43175(9) 0.39622(8) 0.0165(2) Uani 1 1 d . . .
O6 O -0.14766(11) 0.57220(9) 0.18020(8) 0.0172(2) Uani 1 1 d . . .
O1 O -0.52749(11) 0.61419(9) -0.17912(8) 0.0187(2) Uani 1 1 d . . .
O4 O 0.26964(10) 0.20439(9) 0.38570(8) 0.0164(2) Uani 1 1 d . . .
C5 C -0.30053(15) 0.43719(13) -0.09604(11) 0.0139(3) Uani 1 1 d . . .
O3 O 0.24914(11) 0.04135(9) 0.27990(8) 0.0172(2) Uani 1 1 d . . .
C14 C -0.17795(15) 0.37925(13) -0.01703(11) 0.0135(3) Uani 1 1 d . . .
C7 C -0.40471(15) 0.62868(13) -0.03844(11) 0.0142(3) Uani 1 1 d . . .
C3 C -0.20514(16) 0.25790(14) -0.15159(11) 0.0172(3) Uani 1 1 d . . .
H3 H -0.2149 0.2160 -0.1968 0.021 Uiso 1 1 calc R . .
C11 C -0.27189(15) 0.63501(13) 0.10641(11) 0.0154(3) Uani 1 1 d . . .
C9 C -0.50391(16) 0.81042(13) 0.01383(12) 0.0183(3) Uani 1 1 d . . .
H9 H -0.5796 0.8919 0.0049 0.022 Uiso 1 1 calc R . .
C2 C -0.08066(16) 0.19896(13) -0.07421(11) 0.0167(3) Uani 1 1 d . . .
H2 H -0.0060 0.1177 -0.0671 0.020 Uiso 1 1 calc R . .
C1 C -0.06628(15) 0.25955(13) -0.00744(11) 0.0144(3) Uani 1 1 d . . .
C6 C -0.41948(15) 0.56382(13) -0.10959(11) 0.0141(3) Uani 1 1 d . . .
C20 C 0.15889(16) 0.35792(14) 0.46889(11) 0.0185(3) Uani 1 1 d . . .
H20A H 0.1440 0.2900 0.5332 0.022 Uiso 1 1 calc R . .
H20B H 0.1795 0.4144 0.4973 0.022 Uiso 1 1 calc R . .
C23 C -0.05752(15) 0.29266(12) 0.25431(11) 0.0135(3) Uani 1 1 d . . .
C13 C -0.16312(15) 0.43770(13) 0.06214(11) 0.0129(3) Uani 1 1 d . . .
H13 H -0.0640 0.4431 0.0571 0.016 Uiso 1 1 calc R . .
C12 C -0.28245(15) 0.57000(13) 0.04129(11) 0.0141(3) Uani 1 1 d . . .
N1 N -0.16667(13) 0.35043(11) 0.17618(9) 0.0125(2) Uani 1 1 d . . .
C4 C -0.31422(15) 0.37595(13) -0.16349(11) 0.0157(3) Uani 1 1 d . . .
H4 H -0.3981 0.4156 -0.2170 0.019 Uiso 1 1 calc R . .
C8 C -0.51565(15) 0.74947(13) -0.05258(11) 0.0165(3) Uani 1 1 d . . .
H8 H -0.5981 0.7891 -0.1073 0.020 Uiso 1 1 calc R . .
C21 C 0.02088(16) 0.55034(13) 0.31592(11) 0.0166(3) Uani 1 1 d . . .
H21A H 0.0967 0.5329 0.2642 0.020 Uiso 1 1 calc R . .
H21B H 0.0453 0.5972 0.3538 0.020 Uiso 1 1 calc R . .
C17 C 0.37217(16) 0.00971(14) 0.35400(12) 0.0187(3) Uani 1 1 d . . .
H17A H 0.4635 -0.0499 0.3361 0.022 Uiso 1 1 calc R . .
H17B H 0.3548 -0.0359 0.4306 0.022 Uiso 1 1 calc R . .
C10 C -0.38298(16) 0.75438(13) 0.09361(12) 0.0178(3) Uani 1 1 d . . .
H10 H -0.3763 0.7971 0.1389 0.021 Uiso 1 1 calc R . .
C25 C -0.22756(16) 0.23185(14) 0.39952(12) 0.0182(3) Uani 1 1 d . . .
H25A H -0.2248 0.1654 0.4727 0.022 Uiso 1 1 calc R . .
H25B H -0.2862 0.2261 0.3445 0.022 Uiso 1 1 calc R . .
C16 C 0.28810(16) 0.06035(14) 0.16967(12) 0.0195(3) Uani 1 1 d . . .
H16A H 0.3755 -0.0164 0.1704 0.023 Uiso 1 1 calc R . .
H16B H 0.3158 0.1347 0.1404 0.023 Uiso 1 1 calc R . .
C18 C 0.39849(15) 0.12409(14) 0.34991(12) 0.0175(3) Uani 1 1 d . . .
H18A H 0.4888 0.0952 0.3993 0.021 Uiso 1 1 calc R . .
H18B H 0.4133 0.1727 0.2734 0.021 Uiso 1 1 calc R . .
C19 C 0.29408(16) 0.29564(14) 0.41681(12) 0.0188(3) Uani 1 1 d . . .
H19A H 0.3092 0.3616 0.3506 0.023 Uiso 1 1 calc R . .
H19B H 0.3842 0.2519 0.4704 0.023 Uiso 1 1 calc R . .
C24 C -0.06842(15) 0.20407(13) 0.36752(11) 0.0162(3) Uani 1 1 d . . .
H24A H -0.0102 0.2097 0.4229 0.019 Uiso 1 1 calc R . .
H24B H -0.0221 0.1150 0.3711 0.019 Uiso 1 1 calc R . .
C22 C -0.13065(16) 0.63131(13) 0.25201(11) 0.0168(3) Uani 1 1 d . . .
H22A H -0.2090 0.6358 0.3035 0.020 Uiso 1 1 calc R . .
H22B H -0.1393 0.7195 0.2076 0.020 Uiso 1 1 calc R . .
C15 C 0.16028(16) 0.08389(13) 0.09527(12) 0.0184(3) Uani 1 1 d . . .
H15A H 0.1965 0.0714 0.0266 0.022 Uiso 1 1 calc R . .
H15B H 0.1144 0.0226 0.1334 0.022 Uiso 1 1 calc R . .
C27 C -0.30618(17) 0.36477(14) 0.40525(12) 0.0218(3) Uani 1 1 d . . .
H27A H -0.4136 0.3991 0.3811 0.026 Uiso 1 1 calc R . .
H27B H -0.2652 0.4236 0.3529 0.026 Uiso 1 1 calc R . .

loop_
_atom_site_aniso_label
_atom_site_aniso_U_11
_atom_site_aniso_U_22
_atom_site_aniso_U_33
_atom_site_aniso_U_23
_atom_site_aniso_U_13
_atom_site_aniso_U_12
C29 0.0254(8) 0.0196(7) 0.0167(7) -0.0103(6) -0.0009(6) -0.0048(6)
C28 0.0196(7) 0.0237(8) 0.0256(8) -0.0116(6) 0.0013(6) -0.0086(6)
N2 0.0394(8) 0.0340(8) 0.0276(7) -0.0167(6) 0.0135(7) -0.0172(7)
Cl1 0.01545(18) 0.01299(17) 0.02384(19) -0.00584(14) 0.00202(13) -0.00338(13)
O11 0.0200(6) 0.0226(6) 0.0349(6) -0.0087(5) -0.0018(5) 0.0032(5)
O10 0.0338(6) 0.0242(6) 0.0342(7) -0.0012(5) -0.0009(5) -0.0162(5)
O9 0.0560(9) 0.0391(8) 0.0534(9) -0.0136(7) 0.0368(8) -0.0056(7)
O8 0.0542(9) 0.0242(7) 0.0893(12) -0.0191(7) -0.0407(8) -0.0057(6)
O7 0.0124(5) 0.0162(5) 0.0146(5) -0.0061(4) 0.0000(4) -0.0051(4)
O2 0.0138(5) 0.0139(5) 0.0175(5) -0.0076(4) -0.0024(4) -0.0015(4)
O5 0.0183(5) 0.0155(5) 0.0155(5) -0.0050(4) 0.0010(4) -0.0076(4)
O6 0.0188(5) 0.0149(5) 0.0171(5) -0.0087(4) -0.0028(4) -0.0031(4)
O1 0.0145(5) 0.0204(5) 0.0179(5) -0.0058(4) -0.0018(4) -0.0050(4)
O4 0.0140(5) 0.0188(5) 0.0178(5) -0.0088(4) 0.0009(4) -0.0062(4)
C5 0.0138(7) 0.0158(7) 0.0122(6) -0.0041(5) 0.0034(5) -0.0076(6)
O3 0.0151(5) 0.0193(5) 0.0165(5) -0.0064(4) -0.0002(4) -0.0063(4)
C14 0.0141(7) 0.0148(7) 0.0126(6) -0.0048(5) 0.0032(5) -0.0076(5)
C7 0.0140(7) 0.0147(7) 0.0128(6) -0.0033(5) 0.0037(5) -0.0069(5)
C3 0.0210(7) 0.0201(7) 0.0151(7) -0.0089(6) 0.0034(5) -0.0111(6)
C11 0.0163(7) 0.0148(7) 0.0132(6) -0.0037(5) 0.0022(5) -0.0063(6)
C9 0.0169(7) 0.0136(7) 0.0195(7) -0.0048(6) 0.0054(6) -0.0034(6)
C2 0.0181(7) 0.0153(7) 0.0170(7) -0.0074(6) 0.0032(5) -0.0060(6)
C1 0.0137(7) 0.0167(7) 0.0122(6) -0.0043(5) 0.0020(5) -0.0067(6)
C6 0.0127(6) 0.0159(7) 0.0117(6) -0.0018(5) 0.0030(5) -0.0073(5)
C20 0.0227(7) 0.0186(7) 0.0138(7) -0.0061(6) -0.0016(6) -0.0075(6)
C23 0.0138(6) 0.0113(6) 0.0169(7) -0.0091(5) 0.0030(5) -0.0033(5)
C13 0.0128(6) 0.0135(7) 0.0118(6) -0.0043(5) 0.0015(5) -0.0052(5)
C12 0.0146(7) 0.0134(7) 0.0129(6) -0.0036(5) 0.0037(5) -0.0061(5)
N1 0.0116(6) 0.0128(6) 0.0132(6) -0.0053(5) 0.0023(4) -0.0049(5)
C4 0.0152(7) 0.0192(7) 0.0125(6) -0.0042(5) 0.0009(5) -0.0086(6)
C8 0.0133(7) 0.0162(7) 0.0155(7) -0.0028(5) 0.0024(5) -0.0049(5)
C21 0.0205(7) 0.0157(7) 0.0162(7) -0.0067(6) 0.0025(5) -0.0094(6)
C17 0.0171(7) 0.0174(7) 0.0175(7) -0.0046(6) -0.0029(5) -0.0044(6)
C10 0.0213(7) 0.0158(7) 0.0160(7) -0.0069(6) 0.0049(6) -0.0069(6)
C25 0.0192(7) 0.0182(7) 0.0159(7) -0.0040(6) 0.0024(5) -0.0087(6)
C16 0.0148(7) 0.0221(7) 0.0182(7) -0.0094(6) 0.0011(6) -0.0025(6)
C18 0.0134(7) 0.0192(7) 0.0176(7) -0.0069(6) 0.0009(5) -0.0046(6)
C19 0.0193(7) 0.0191(7) 0.0192(7) -0.0075(6) -0.0020(6) -0.0085(6)
C24 0.0169(7) 0.0143(7) 0.0150(7) -0.0043(5) -0.0003(5) -0.0051(5)
C22 0.0213(7) 0.0151(7) 0.0167(7) -0.0093(6) 0.0020(6) -0.0071(6)
C15 0.0166(7) 0.0148(7) 0.0203(7) -0.0096(6) -0.0012(6) 0.0002(6)
C27 0.0219(7) 0.0194(7) 0.0183(7) -0.0051(6) 0.0048(6) -0.0053(6)

loop_
_atom_type_symbol
_atom_type_description
_atom_type_scat_dispersion_real
_atom_type_scat_dispersion_imag
_atom_type_scat_source
C C 0.0033 0.0016 'International Tables Vol C Tables 4.2.6.8 and 6.1.1.4'
H H 0.0000 0.0000 'International Tables Vol C Tables 4.2.6.8 and 6.1.1.4'
N N 0.0061 0.0033 'International Tables Vol C Tables 4.2.6.8 and 6.1.1.4'
O O 0.0106 0.0060 'International Tables Vol C Tables 4.2.6.8 and 6.1.1.4'
Cl Cl 0.1484 0.1585 'International Tables Vol C Tables 4.2.6.8 and 6.1.1.4'

loop_
_geom_angle_atom_site_label_1
_geom_angle_atom_site_label_2
_geom_angle_atom_site_label_3
_geom_angle
_geom_angle_site_symmetry_1
_geom_angle_site_symmetry_3
_geom_angle_publ_flag
N2 C29 C28 176.30(17) . . ?
C29 C28 C27 110.79(12) . . ?
C29 C28 H28A 109.5 . . ?
C27 C28 H28A 109.5 . . ?
C29 C28 H28B 109.5 . . ?
C27 C28 H28B 109.5 . . ?
H28A C28 H28B 108.1 . . ?
O9 Cl1 O8 109.96(11) . . ?
O9 Cl1 O10 108.84(8) . . ?
O8 Cl1 O10 109.28(8) . . ?
O9 Cl1 O11 109.19(8) . . ?
O8 Cl1 O11 109.26(8) . . ?
O10 Cl1 O11 110.31(7) . . ?
C23 O7 H99 111.8(14) . . ?
C1 O2 C15 118.53(10) . . ?
C20 O5 C21 112.67(10) . . ?
C11 O6 C22 118.13(10) . . ?
C19 O4 C18 114.31(10) . . ?
C14 C5 C4 120.53(13) . . ?
C14 C5 C6 120.75(12) . . ?
C4 C5 C6 118.72(12) . . ?
C16 O3 C17 111.99(10) . . ?
C5 C14 C1 119.12(12) . . ?
C5 C14 C13 122.38(12) . . ?
C1 C14 C13 118.46(12) . . ?
C12 C7 C8 120.77(13) . . ?
C12 C7 C6 120.47(12) . . ?
C8 C7 C6 118.76(12) . . ?
C4 C3 C2 120.96(13) . . ?
C4 C3 H3 119.5 . . ?
C2 C3 H3 119.5 . . ?
O6 C11 C10 124.51(13) . . ?
O6 C11 C12 114.84(12) . . ?
C10 C11 C12 120.65(13) . . ?
C8 C9 C10 121.09(13) . . ?
C8 C9 H9 119.5 . . ?
C10 C9 H9 119.5 . . ?
C1 C2 C3 119.75(13) . . ?
C1 C2 H2 120.1 . . ?
C3 C2 H2 120.1 . . ?
O2 C1 C2 124.97(12) . . ?
O2 C1 C14 114.90(12) . . ?
C2 C1 C14 120.12(12) . . ?
O1 C6 C5 120.44(12) . . ?
O1 C6 C7 120.88(12) . . ?
C5 C6 C7 118.68(12) . . ?
O5 C20 C19 114.84(11) . . ?
O5 C20 H20A 108.6 . . ?
C19 C20 H20A 108.6 . . ?
O5 C20 H20B 108.6 . . ?
C19 C20 H20B 108.6 . . ?
H20A C20 H20B 107.5 . . ?
O7 C23 N1 117.69(12) . . ?
O7 C23 C24 120.91(12) . . ?
N1 C23 C24 121.40(12) . . ?
N1 C13 C14 108.05(11) . . ?
N1 C13 C12 108.65(10) . . ?
C14 C13 C12 114.93(11) . . ?
N1 C13 H13 108.3 . . ?
C14 C13 H13 108.3 . . ?
C12 C13 H13 108.3 . . ?
C7 C12 C11 118.74(12) . . ?
C7 C12 C13 122.49(12) . . ?
C11 C12 C13 118.75(12) . . ?
C23 N1 C13 124.40(12) . . ?
C23 N1 H98 119.8(12) . . ?
C13 N1 H98 115.8(12) . . ?
C3 C4 C5 119.50(13) . . ?
C3 C4 H4 120.2 . . ?
C5 C4 H4 120.2 . . ?
C9 C8 C7 119.34(13) . . ?
C9 C8 H8 120.3 . . ?
C7 C8 H8 120.3 . . ?
O5 C21 C22 110.23(11) . . ?
O5 C21 H21A 109.6 . . ?
C22 C21 H21A 109.6 . . ?
O5 C21 H21B 109.6 . . ?
C22 C21 H21B 109.6 . . ?
H21A C21 H21B 108.1 . . ?
O3 C17 C18 114.24(11) . . ?
O3 C17 H17A 108.7 . . ?
C18 C17 H17A 108.7 . . ?
O3 C17 H17B 108.7 . . ?
C18 C17 H17B 108.7 . . ?
H17A C17 H17B 107.6 . . ?
C9 C10 C11 119.39(13) . . ?
C9 C10 H10 120.3 . . ?
C11 C10 H10 120.3 . . ?
C24 C25 C27 112.98(12) . . ?
C24 C25 H25A 109.0 . . ?
C27 C25 H25A 109.0 . . ?
C24 C25 H25B 109.0 . . ?
C27 C25 H25B 109.0 . . ?
H25A C25 H25B 107.8 . . ?
O3 C16 C15 110.93(11) . . ?
O3 C16 H16A 109.5 . . ?
C15 C16 H16A 109.5 . . ?
O3 C16 H16B 109.5 . . ?
C15 C16 H16B 109.5 . . ?
H16A C16 H16B 108.0 . . ?
O4 C18 C17 108.00(11) . . ?
O4 C18 H18A 110.1 . . ?
C17 C18 H18A 110.1 . . ?
O4 C18 H18B 110.1 . . ?
C17 C18 H18B 110.1 . . ?
H18A C18 H18B 108.4 . . ?
O4 C19 C20 108.35(11) . . ?
O4 C19 H19A 110.0 . . ?
C20 C19 H19A 110.0 . . ?
O4 C19 H19B 110.0 . . ?
C20 C19 H19B 110.0 . . ?
H19A C19 H19B 108.4 . . ?
C23 C24 C25 114.48(11) . . ?
C23 C24 H24A 108.6 . . ?
C25 C24 H24A 108.6 . . ?
C23 C24 H24B 108.6 . . ?
C25 C24 H24B 108.6 . . ?
H24A C24 H24B 107.6 . . ?
O6 C22 C21 107.41(11) . . ?
O6 C22 H22A 110.2 . . ?
C21 C22 H22A 110.2 . . ?
O6 C22 H22B 110.2 . . ?
C21 C22 H22B 110.2 . . ?
H22A C22 H22B 108.5 . . ?
O2 C15 C16 108.61(11) . . ?
O2 C15 H15A 110.0 . . ?
C16 C15 H15A 110.0 . . ?
O2 C15 H15B 110.0 . . ?
C16 C15 H15B 110.0 . . ?
H15A C15 H15B 108.3 . . ?
C25 C27 C28 113.23(12) . . ?
C25 C27 H27A 108.9 . . ?
C28 C27 H27A 108.9 . . ?
C25 C27 H27B 108.9 . . ?
C28 C27 H27B 108.9 . . ?
H27A C27 H27B 107.7 . . ?

loop_
_geom_bond_atom_site_label_1
_geom_bond_atom_site_label_2
_geom_bond_distance
_geom_bond_site_symmetry_2
_geom_bond_publ_flag
C29 N2 1.145(2) . ?
C29 C28 1.467(2) . ?
C28 C27 1.538(2) . ?
C28 H28A 0.9900 . ?
C28 H28B 0.9900 . ?
Cl1 O9 1.4248(14) . ?
Cl1 O8 1.4301(14) . ?
Cl1 O10 1.4347(12) . ?
Cl1 O11 1.4376(11) . ?
O7 C23 1.2908(17) . ?
O7 H99 0.86(2) . ?
O2 C1 1.3605(16) . ?
O2 C15 1.4390(16) . ?
O5 C20 1.4277(17) . ?
O5 C21 1.4310(16) . ?
O6 C11 1.3620(17) . ?
O6 C22 1.4415(16) . ?
O1 C6 1.2296(17) . ?
O4 C19 1.4357(17) . ?
O4 C18 1.4431(17) . ?
C5 C14 1.3951(19) . ?
C5 C4 1.403(2) . ?
C5 C6 1.4823(19) . ?
O3 C16 1.4254(17) . ?
O3 C17 1.4296(17) . ?
C14 C1 1.4087(19) . ?
C14 C13 1.5108(18) . ?
C7 C12 1.3976(19) . ?
C7 C8 1.4012(19) . ?
C7 C6 1.4837(19) . ?
C3 C4 1.378(2) . ?
C3 C2 1.394(2) . ?
C3 H3 0.9500 . ?
C11 C10 1.394(2) . ?
C11 C12 1.405(2) . ?
C9 C8 1.382(2) . ?
C9 C10 1.393(2) . ?
C9 H9 0.9500 . ?
C2 C1 1.391(2) . ?
C2 H2 0.9500 . ?
C20 C19 1.514(2) . ?
C20 H20A 0.9900 . ?
C20 H20B 0.9900 . ?
C23 N1 1.2979(18) . ?
C23 C24 1.4998(19) . ?
C13 N1 1.4818(17) . ?
C13 C12 1.5129(18) . ?
C13 H13 1.0000 . ?
N1 H98 0.834(19) . ?
C4 H4 0.9500 . ?
C8 H8 0.9500 . ?
C21 C22 1.5026(19) . ?
C21 H21A 0.9900 . ?
C21 H21B 0.9900 . ?
C17 C18 1.512(2) . ?
C17 H17A 0.9900 . ?
C17 H17B 0.9900 . ?
C10 H10 0.9500 . ?
C25 C24 1.5304(19) . ?
C25 C27 1.537(2) . ?
C25 H25A 0.9900 . ?
C25 H25B 0.9900 . ?
C16 C15 1.5046(19) . ?
C16 H16A 0.9900 . ?
C16 H16B 0.9900 . ?
C18 H18A 0.9900 . ?
C18 H18B 0.9900 . ?
C19 H19A 0.9900 . ?
C19 H19B 0.9900 . ?
C24 H24A 0.9900 . ?
C24 H24B 0.9900 . ?
C22 H22A 0.9900 . ?
C22 H22B 0.9900 . ?
C15 H15A 0.9900 . ?
C15 H15B 0.9900 . ?
C27 H27A 0.9900 . ?
C27 H27B 0.9900 . ?

loop_
_cod_related_entry_id
_cod_related_entry_database
_cod_related_entry_code
1 ChemSpider 30660822
